data_4341270
loop_
_publ_author_name
'Schnaars, David D.'
'Wilson, Richard E.'

_publ_section_title
;
 Lattice Solvent and Crystal Phase Effects on the Vibrational Spectra of
 UO2Cl4(2-).
;
_journal_issue 20
_journal_name_full 'Inorganic chemistry'
_journal_page_first 11036
_journal_page_last 11045
_journal_paper_doi 10.1021/ic501553m
_journal_volume 53
_journal_year 2014
_chemical_formula_sum 'C50 H44 Cl8 O2 P2 U'
_chemical_formula_weight 1260.42
_chemical_name_systematic
; 
 ? 
;
_space_group_IT_number 2
_symmetry_cell_setting triclinic
_symmetry_space_group_name_Hall '-P 1'
_symmetry_space_group_name_H-M 'P -1'
_atom_sites_solution_hydrogens geom
_atom_sites_solution_primary direct
_atom_sites_solution_secondary difmap
_audit_creation_method SHELXL-97
_cell_angle_alpha 69.1770(10)
_cell_angle_beta 76.9480(10)
_cell_angle_gamma 82.5430(10)
_cell_formula_units_Z 1
_cell_length_a 10.0361(11)
_cell_length_b 10.9404(12)
_cell_length_c 12.6063(14)
_cell_measurement_reflns_used 5776
_cell_measurement_temperature 100(2)
_cell_measurement_theta_max 27.57
_cell_measurement_theta_min 4.18
_cell_volume 1258.5(2)
_computing_structure_refinement 'SHELXL-97 (Sheldrick, 2008)'
_computing_structure_solution 'SHELXS-97 (Sheldrick, 2008)'
_diffrn_ambient_temperature 100(2)
_diffrn_measured_fraction_theta_full 0.992
_diffrn_measured_fraction_theta_max 0.992
_diffrn_measurement_device_type 'BRUKER APEX II'
_diffrn_measurement_method '0.5 deg w/ exposures'
_diffrn_radiation_monochromator graphite
_diffrn_radiation_source 'fine-focus sealed tube'
_diffrn_radiation_type MoK\a
_diffrn_radiation_wavelength 0.71073
_diffrn_reflns_av_R_equivalents 0.0216
_diffrn_reflns_av_sigmaI/netI 0.0258
_diffrn_reflns_limit_h_max 13
_diffrn_reflns_limit_h_min -13
_diffrn_reflns_limit_k_max 14
_diffrn_reflns_limit_k_min -14
_diffrn_reflns_limit_l_max 16
_diffrn_reflns_limit_l_min -16
_diffrn_reflns_number 15445
_diffrn_reflns_theta_full 27.57
_diffrn_reflns_theta_max 27.57
_diffrn_reflns_theta_min 4.18
_exptl_absorpt_coefficient_mu 3.752
_exptl_absorpt_correction_T_max 0.6744
_exptl_absorpt_correction_T_min 0.2526
_exptl_absorpt_correction_type multi-scan
_exptl_absorpt_process_details SADABS
_exptl_crystal_colour Yellow-Green
_exptl_crystal_density_diffrn 1.663
_exptl_crystal_density_method 'not measured'
_exptl_crystal_description Prism
_exptl_crystal_F_000 618
_exptl_crystal_size_max 0.51
_exptl_crystal_size_mid 0.16
_exptl_crystal_size_min 0.11
_refine_diff_density_max 1.287
_refine_diff_density_min -0.805
_refine_diff_density_rms 0.085
_refine_ls_extinction_method none
_refine_ls_goodness_of_fit_ref 1.069
_refine_ls_hydrogen_treatment refall
_refine_ls_matrix_type full
_refine_ls_number_parameters 374
_refine_ls_number_reflns 5776
_refine_ls_number_restraints 0
_refine_ls_restrained_S_all 1.069
_refine_ls_R_factor_all 0.0210
_refine_ls_R_factor_gt 0.0209
_refine_ls_shift/su_max 0.001
_refine_ls_shift/su_mean 0.000
_refine_ls_structure_factor_coef Fsqd
_refine_ls_weighting_details 'calc w=1/[\s^2^(Fo^2^)+(0.0272P)^2^+0.5291P] where P=(Fo^2^+2Fc^2^)/3'
_refine_ls_weighting_scheme calc
_refine_ls_wR_factor_gt 0.0498
_refine_ls_wR_factor_ref 0.0499
_reflns_number_gt 5738
_reflns_number_total 5776
_reflns_threshold_expression >2sigma(I)
_cod_data_source_file ic501553m_si_002.cif
_cod_data_source_block 3
_cod_depositor_comments 'Adding full bibliography for 4341268--4341273.cif.'
_cod_original_sg_symbol_H-M P-1
_cod_database_code 4341270

loop_
_symmetry_equiv_pos_as_xyz
'x, y, z'
'-x, -y, -z'

loop_
_atom_site_label
_atom_site_type_symbol
_atom_site_fract_x
_atom_site_fract_y
_atom_site_fract_z
_atom_site_U_iso_or_equiv
_atom_site_adp_type
_atom_site_occupancy
_atom_site_symmetry_multiplicity
_atom_site_calc_flag
_atom_site_refinement_flags
U1 U 0.5000 0.5000 0.5000 0.01471(4) Uani 1 2 d S
O1 O 0.62185(17) 0.61296(16) 0.40520(14) 0.0217(3) Uani 1 1 d .
Cl2 Cl 0.54287(6) 0.36920(6) 0.35193(5) 0.02309(12) Uani 1 1 d .
Cl1 Cl 0.30533(6) 0.64359(6) 0.38924(5) 0.02468(12) Uani 1 1 d .
P1 P 0.00187(6) 0.19713(5) 0.14490(5) 0.01452(11) Uani 1 1 d .
C7 C -0.1361(2) 0.2559(2) 0.0670(2) 0.0176(4) Uani 1 1 d .
C13 C 0.0248(2) 0.3009(2) 0.22137(19) 0.0160(4) Uani 1 1 d .
C1 C 0.1584(2) 0.1928(2) 0.04333(19) 0.0175(4) Uani 1 1 d .
C14 C -0.0825(2) 0.3793(2) 0.2589(2) 0.0190(5) Uani 1 1 d .
C18 C 0.1540(2) 0.2974(2) 0.2475(2) 0.0192(5) Uani 1 1 d .
C19 C -0.0333(2) 0.0347(2) 0.24203(19) 0.0162(4) Uani 1 1 d .
C15 C -0.0608(3) 0.4548(2) 0.3213(2) 0.0204(5) Uani 1 1 d .
C20 C 0.0311(2) -0.0217(2) 0.3364(2) 0.0201(5) Uani 1 1 d .
C24 C -0.1223(3) -0.0365(2) 0.2192(2) 0.0211(5) Uani 1 1 d .
C2 C 0.2252(2) 0.0742(2) 0.0396(2) 0.0203(5) Uani 1 1 d .
C17 C 0.1747(3) 0.3728(2) 0.3097(2) 0.0213(5) Uani 1 1 d .
C16 C 0.0680(3) 0.4513(2) 0.3458(2) 0.0210(5) Uani 1 1 d .
C6 C 0.2097(2) 0.3111(2) -0.0350(2) 0.0209(5) Uani 1 1 d .
C3 C 0.3427(3) 0.0750(3) -0.0439(2) 0.0246(5) Uani 1 1 d .
C12 C -0.2688(3) 0.2704(2) 0.1275(2) 0.0229(5) Uani 1 1 d .
C22 C -0.0822(3) -0.2198(2) 0.3848(2) 0.0238(5) Uani 1 1 d .
C5 C 0.3263(3) 0.3103(3) -0.1184(2) 0.0240(5) Uani 1 1 d .
C21 C 0.0072(3) -0.1501(2) 0.4076(2) 0.0231(5) Uani 1 1 d .
C23 C -0.1461(3) -0.1644(2) 0.2913(2) 0.0241(5) Uani 1 1 d .
C4 C 0.3920(3) 0.1921(3) -0.1225(2) 0.0247(5) Uani 1 1 d .
C8 C -0.1129(3) 0.2790(3) -0.0516(2) 0.0240(5) Uani 1 1 d .
C11 C -0.3752(3) 0.3153(3) 0.0676(3) 0.0312(6) Uani 1 1 d .
C10 C -0.3509(3) 0.3399(3) -0.0502(3) 0.0370(7) Uani 1 1 d .
C9 C -0.2213(3) 0.3190(3) -0.1090(3) 0.0347(7) Uani 1 1 d .
Cl3 Cl 0.71037(7) 0.02739(9) 0.49235(6) 0.04040(17) Uani 1 1 d .
C25 C 0.5752(3) 0.0817(3) 0.5835(2) 0.0285(6) Uani 1 1 d .
Cl4 Cl 0.53316(8) -0.04214(7) 0.71950(7) 0.04390(18) Uani 1 1 d .
H2 H 0.194(3) -0.001(3) 0.090(2) 0.015(6) Uiso 1 1 d .
H3 H 0.389(3) -0.008(3) -0.048(2) 0.025(7) Uiso 1 1 d .
H5 H 0.357(3) 0.381(3) -0.166(3) 0.025(7) Uiso 1 1 d .
H4 H 0.466(3) 0.193(3) -0.176(2) 0.020(7) Uiso 1 1 d .
H6 H 0.171(3) 0.390(3) -0.033(3) 0.028(8) Uiso 1 1 d .
H16 H 0.079(3) 0.501(3) 0.381(2) 0.012(6) Uiso 1 1 d .
H17 H 0.259(3) 0.367(3) 0.328(2) 0.018(7) Uiso 1 1 d .
H14 H -0.170(3) 0.381(3) 0.246(2) 0.023(7) Uiso 1 1 d .
H15 H -0.131(3) 0.506(3) 0.346(2) 0.019(7) Uiso 1 1 d .
H18 H 0.224(3) 0.246(3) 0.228(2) 0.024(7) Uiso 1 1 d .
H22 H -0.100(3) -0.303(3) 0.433(3) 0.026(7) Uiso 1 1 d .
H20 H 0.086(3) 0.021(3) 0.351(3) 0.026(8) Uiso 1 1 d .
H24 H -0.162(3) 0.001(3) 0.156(3) 0.024(7) Uiso 1 1 d .
H23 H -0.208(3) -0.208(3) 0.277(3) 0.032(8) Uiso 1 1 d .
H21 H 0.047(3) -0.188(3) 0.476(3) 0.032(8) Uiso 1 1 d .
H12 H -0.288(3) 0.250(3) 0.209(3) 0.024(7) Uiso 1 1 d .
H8 H -0.032(3) 0.271(3) -0.092(2) 0.021(7) Uiso 1 1 d .
H11 H -0.464(3) 0.332(3) 0.106(3) 0.029(8) Uiso 1 1 d .
H10 H -0.420(4) 0.371(3) -0.089(3) 0.048(10) Uiso 1 1 d .
H9 H -0.206(4) 0.325(3) -0.179(3) 0.041(9) Uiso 1 1 d .
H25B H 0.499(3) 0.102(3) 0.547(3) 0.029(8) Uiso 1 1 d .
H25A H 0.597(3) 0.153(3) 0.593(3) 0.031(8) Uiso 1 1 d .

loop_
_atom_site_aniso_label
_atom_site_aniso_U_11
_atom_site_aniso_U_22
_atom_site_aniso_U_33
_atom_site_aniso_U_23
_atom_site_aniso_U_13
_atom_site_aniso_U_12
U1 0.01358(6) 0.01715(6) 0.01357(6) -0.00533(4) -0.00085(4) -0.00418(4)
O1 0.0213(8) 0.0230(8) 0.0192(8) -0.0057(7) 0.0012(7) -0.0090(7)
Cl2 0.0218(3) 0.0284(3) 0.0240(3) -0.0160(2) -0.0022(2) -0.0020(2)
Cl1 0.0250(3) 0.0248(3) 0.0295(3) -0.0116(2) -0.0138(2) 0.0023(2)
P1 0.0146(3) 0.0156(3) 0.0131(3) -0.0043(2) -0.0024(2) -0.0022(2)
C7 0.0210(11) 0.0148(10) 0.0180(11) -0.0038(8) -0.0071(9) -0.0037(8)
C13 0.0193(11) 0.0144(10) 0.0137(10) -0.0025(8) -0.0040(8) -0.0040(8)
C1 0.0155(10) 0.0226(11) 0.0154(10) -0.0073(9) -0.0024(8) -0.0027(9)
C14 0.0168(11) 0.0190(11) 0.0207(11) -0.0054(9) -0.0036(9) -0.0032(9)
C18 0.0184(11) 0.0192(11) 0.0193(11) -0.0053(9) -0.0045(9) -0.0003(9)
C19 0.0175(11) 0.0144(10) 0.0148(10) -0.0035(8) -0.0002(8) -0.0031(8)
C15 0.0223(12) 0.0173(11) 0.0205(11) -0.0072(9) -0.0001(9) -0.0020(9)
C20 0.0200(11) 0.0204(11) 0.0201(11) -0.0060(9) -0.0057(9) -0.0015(9)
C24 0.0253(12) 0.0214(12) 0.0172(11) -0.0048(9) -0.0052(9) -0.0057(9)
C2 0.0206(12) 0.0229(12) 0.0200(11) -0.0084(10) -0.0063(9) -0.0026(9)
C17 0.0195(12) 0.0235(12) 0.0224(12) -0.0051(9) -0.0087(9) -0.0055(9)
C16 0.0289(13) 0.0177(11) 0.0184(11) -0.0067(9) -0.0035(9) -0.0082(9)
C6 0.0200(12) 0.0232(12) 0.0194(11) -0.0065(9) -0.0040(9) -0.0023(9)
C3 0.0200(12) 0.0327(14) 0.0260(13) -0.0171(11) -0.0046(10) 0.0022(10)
C12 0.0191(12) 0.0263(12) 0.0272(13) -0.0119(10) -0.0066(10) -0.0022(9)
C22 0.0327(14) 0.0155(11) 0.0199(12) -0.0042(9) -0.0012(10) -0.0022(10)
C5 0.0207(12) 0.0318(14) 0.0177(12) -0.0042(10) -0.0022(9) -0.0101(10)
C21 0.0273(13) 0.0212(12) 0.0188(11) -0.0045(9) -0.0066(10) 0.0027(10)
C23 0.0309(14) 0.0211(12) 0.0227(12) -0.0085(10) -0.0042(10) -0.0082(10)
C4 0.0146(11) 0.0409(15) 0.0201(12) -0.0129(11) 0.0008(9) -0.0062(10)
C8 0.0264(13) 0.0278(13) 0.0156(11) -0.0017(10) -0.0033(10) -0.0114(10)
C11 0.0211(13) 0.0298(14) 0.0470(17) -0.0137(12) -0.0139(12) -0.0014(11)
C10 0.0358(16) 0.0298(14) 0.0453(17) 0.0035(12) -0.0285(14) -0.0108(12)
C9 0.0416(17) 0.0364(15) 0.0242(14) 0.0044(12) -0.0168(12) -0.0193(13)
Cl3 0.0254(3) 0.0676(5) 0.0360(4) -0.0300(4) -0.0048(3) 0.0049(3)
C25 0.0265(14) 0.0286(14) 0.0318(14) -0.0148(11) -0.0006(11) -0.0025(11)
Cl4 0.0475(4) 0.0313(4) 0.0399(4) -0.0070(3) 0.0057(3) 0.0037(3)

loop_
_atom_type_symbol
_atom_type_description
_atom_type_scat_dispersion_real
_atom_type_scat_dispersion_imag
_atom_type_scat_source
C C 0.0033 0.0016 'International Tables Vol C Tables 4.2.6.8 and 6.1.1.4'
H H 0.0000 0.0000 'International Tables Vol C Tables 4.2.6.8 and 6.1.1.4'
O O 0.0106 0.0060 'International Tables Vol C Tables 4.2.6.8 and 6.1.1.4'
P P 0.1023 0.0942 'International Tables Vol C Tables 4.2.6.8 and 6.1.1.4'
Cl Cl 0.1484 0.1585 'International Tables Vol C Tables 4.2.6.8 and 6.1.1.4'
U U -9.6767 9.6646 'International Tables Vol C Tables 4.2.6.8 and 6.1.1.4'

loop_
_geom_angle_atom_site_label_1
_geom_angle_atom_site_label_2
_geom_angle_atom_site_label_3
_geom_angle
_geom_angle_site_symmetry_1
_geom_angle_site_symmetry_3
O1 U1 O1 179.998(1) 2_666 .
O1 U1 Cl2 90.16(6) 2_666 2_666
O1 U1 Cl2 89.84(6) . 2_666
O1 U1 Cl2 89.84(6) 2_666 .
O1 U1 Cl2 90.16(6) . .
Cl2 U1 Cl2 179.999(1) 2_666 .
O1 U1 Cl1 89.78(6) 2_666 2_666
O1 U1 Cl1 90.22(6) . 2_666
Cl2 U1 Cl1 87.384(19) 2_666 2_666
Cl2 U1 Cl1 92.615(19) . 2_666
O1 U1 Cl1 90.22(6) 2_666 .
O1 U1 Cl1 89.78(6) . .
Cl2 U1 Cl1 92.616(19) 2_666 .
Cl2 U1 Cl1 87.385(19) . .
Cl1 U1 Cl1 179.999(1) 2_666 .
C19 P1 C13 111.02(10) . .
C19 P1 C1 109.51(11) . .
C13 P1 C1 107.21(10) . .
C19 P1 C7 107.56(10) . .
C13 P1 C7 112.82(11) . .
C1 P1 C7 108.68(11) . .
C8 C7 C12 120.0(2) . .
C8 C7 P1 120.40(19) . .
C12 C7 P1 119.47(18) . .
C14 C13 C18 119.8(2) . .
C14 C13 P1 122.01(17) . .
C18 C13 P1 118.10(18) . .
C2 C1 C6 120.4(2) . .
C2 C1 P1 120.96(18) . .
C6 C1 P1 118.61(18) . .
C15 C14 C13 119.9(2) . .
C15 C14 H14 118.2(17) . .
C13 C14 H14 121.9(17) . .
C17 C18 C13 119.9(2) . .
C17 C18 H18 117.3(19) . .
C13 C18 H18 122.8(19) . .
C20 C19 C24 120.4(2) . .
C20 C19 P1 120.58(17) . .
C24 C19 P1 118.93(17) . .
C16 C15 C14 119.6(2) . .
C16 C15 H15 120.4(17) . .
C14 C15 H15 119.9(17) . .
C21 C20 C19 119.6(2) . .
C21 C20 H20 119(2) . .
C19 C20 H20 121(2) . .
C23 C24 C19 119.4(2) . .
C23 C24 H24 121.0(18) . .
C19 C24 H24 119.5(18) . .
C3 C2 C1 119.2(2) . .
C3 C2 H2 120.0(17) . .
C1 C2 H2 120.8(17) . .
C16 C17 C18 119.9(2) . .
C16 C17 H17 122.0(17) . .
C18 C17 H17 118.0(17) . .
C17 C16 C15 120.8(2) . .
C17 C16 H16 121.5(17) . .
C15 C16 H16 117.7(17) . .
C5 C6 C1 119.8(2) . .
C5 C6 H6 117.5(19) . .
C1 C6 H6 122.7(19) . .
C4 C3 C2 120.3(2) . .
C4 C3 H3 120.0(17) . .
C2 C3 H3 119.6(17) . .
C11 C12 C7 119.5(2) . .
C11 C12 H12 118.8(18) . .
C7 C12 H12 121.7(18) . .
C23 C22 C21 121.0(2) . .
C23 C22 H22 119.7(18) . .
C21 C22 H22 119.3(18) . .
C4 C5 C6 119.8(2) . .
C4 C5 H5 120(2) . .
C6 C5 H5 120(2) . .
C22 C21 C20 119.6(2) . .
C22 C21 H21 120.3(18) . .
C20 C21 H21 119.9(18) . .
C22 C23 C24 119.9(2) . .
C22 C23 H23 122.0(19) . .
C24 C23 H23 118.0(19) . .
C3 C4 C5 120.6(2) . .
C3 C4 H4 120.4(18) . .
C5 C4 H4 119.0(18) . .
C9 C8 C7 119.5(3) . .
C9 C8 H8 117.6(19) . .
C7 C8 H8 122.9(19) . .
C10 C11 C12 120.0(3) . .
C10 C11 H11 119.3(18) . .
C12 C11 H11 120.7(19) . .
C9 C10 C11 120.6(3) . .
C9 C10 H10 120(2) . .
C11 C10 H10 120(2) . .
C10 C9 C8 120.2(3) . .
C10 C9 H9 122(2) . .
C8 C9 H9 118(2) . .
Cl3 C25 Cl4 111.08(16) . .
Cl3 C25 H25B 106.8(18) . .
Cl4 C25 H25B 108.8(19) . .
Cl3 C25 H25A 111(2) . .
Cl4 C25 H25A 110(2) . .
H25B C25 H25A 110(3) . .

loop_
_geom_bond_atom_site_label_1
_geom_bond_atom_site_label_2
_geom_bond_distance
_geom_bond_site_symmetry_2
U1 O1 1.7700(16) 2_666
U1 O1 1.7700(16) .
U1 Cl2 2.6634(6) 2_666
U1 Cl2 2.6634(6) .
U1 Cl1 2.6665(6) 2_666
U1 Cl1 2.6665(6) .
P1 C19 1.790(2) .
P1 C13 1.793(2) .
P1 C1 1.796(2) .
P1 C7 1.797(2) .
C7 C8 1.394(3) .
C7 C12 1.398(3) .
C13 C14 1.393(3) .
C13 C18 1.400(3) .
C1 C2 1.393(3) .
C1 C6 1.396(3) .
C14 C15 1.391(3) .
C14 H14 0.93(3) .
C18 C17 1.385(3) .
C18 H18 0.89(3) .
C19 C20 1.392(3) .
C19 C24 1.394(3) .
C15 C16 1.388(3) .
C15 H15 0.91(3) .
C20 C21 1.389(3) .
C20 H20 0.86(3) .
C24 C23 1.387(3) .
C24 H24 0.91(3) .
C2 C3 1.391(3) .
C2 H2 0.89(3) .
C17 C16 1.382(4) .
C17 H17 0.91(3) .
C16 H16 0.84(3) .
C6 C5 1.387(3) .
C6 H6 0.91(3) .
C3 C4 1.382(4) .
C3 H3 0.98(3) .
C12 C11 1.384(4) .
C12 H12 0.95(3) .
C22 C23 1.379(4) .
C22 C21 1.385(4) .
C22 H22 0.91(3) .
C5 C4 1.386(4) .
C5 H5 0.84(3) .
C21 H21 0.97(3) .
C23 H23 0.92(3) .
C4 H4 0.88(3) .
C8 C9 1.381(4) .
C8 H8 0.87(3) .
C11 C10 1.380(4) .
C11 H11 0.95(3) .
C10 C9 1.378(5) .
C10 H10 0.90(4) .
C9 H9 0.84(3) .
Cl3 C25 1.757(3) .
C25 Cl4 1.767(3) .
C25 H25B 0.94(3) .
C25 H25A 0.90(3) .
